data_1513499
loop_
_publ_author_name
'Wu, Yayang'
'Cheng, Chi'
'Jiao, Lijuan'
'Yu, Changjiang'
'Wang, Sufan'
'Wei, Yun'
'Mu, Xiaolong'
'Hao, Erhong'

_publ_section_title
;
 \b-Thiophene-Fused BF2-Azadipyrromethenes as Near-Infrared Dyes.
;
_journal_issue 3
_journal_name_full 'Organic letters'
_journal_page_first 748
_journal_page_last 751
_journal_paper_doi 10.1021/ol4034622
_journal_volume 16
_journal_year 2014
_chemical_formula_sum 'C23 H21 N O4 S'
_chemical_formula_weight 407.47
_chemical_name_common pyrrole3a
_chemical_name_systematic
;

 ?

;
_space_group_IT_number 2
_symmetry_cell_setting triclinic
_symmetry_space_group_name_Hall '-P 1'
_symmetry_space_group_name_H-M 'P -1'
_atom_sites_solution_hydrogens geom
_atom_sites_solution_primary direct
_atom_sites_solution_secondary difmap
_audit_creation_method SHELXL-97
_cell_angle_alpha 110.7980(10)
_cell_angle_beta 91.0090(10)
_cell_angle_gamma 107.2700(10)
_cell_formula_units_Z 2
_cell_length_a 8.0289(9)
_cell_length_b 10.2752(11)
_cell_length_c 14.1016(15)
_cell_measurement_reflns_used 4283
_cell_measurement_temperature 293(2)
_cell_measurement_theta_max 0.00
_cell_measurement_theta_min 0.00
_cell_volume 1028.61(19)
_computing_cell_refinement 'Bruker SMART'
_computing_data_collection 'Bruker SMART'
_computing_data_reduction 'Bruker SAINT'
_computing_molecular_graphics 'Bruker SHELXTL'
_computing_publication_material 'Bruker SHELXTL'
_computing_structure_refinement 'SHELXL-97 (Sheldrick, 1997)'
_computing_structure_solution 'SHELXS-97 (Sheldrick, 1990)'
_diffrn_ambient_temperature 293(2)
_diffrn_measured_fraction_theta_full 0.973
_diffrn_measured_fraction_theta_max 0.973
_diffrn_measurement_device_type 'CCD area detector'
_diffrn_measurement_method 'phi and omega scans'
_diffrn_radiation_monochromator graphite
_diffrn_radiation_source 'fine-focus sealed tube'
_diffrn_radiation_type MoK\a
_diffrn_radiation_wavelength 0.71073
_diffrn_reflns_av_R_equivalents 0.0217
_diffrn_reflns_av_sigmaI/netI 0.0321
_diffrn_reflns_limit_h_max 10
_diffrn_reflns_limit_h_min -10
_diffrn_reflns_limit_k_max 13
_diffrn_reflns_limit_k_min -13
_diffrn_reflns_limit_l_max 16
_diffrn_reflns_limit_l_min -18
_diffrn_reflns_number 9016
_diffrn_reflns_theta_full 27.65
_diffrn_reflns_theta_max 27.65
_diffrn_reflns_theta_min 1.56
_exptl_absorpt_coefficient_mu 0.187
_exptl_absorpt_correction_T_max 0.9780
_exptl_absorpt_correction_T_min 0.9744
_exptl_absorpt_correction_type multi-scan
_exptl_crystal_colour colorless
_exptl_crystal_density_diffrn 1.316
_exptl_crystal_density_method 'not measured'
_exptl_crystal_description block
_exptl_crystal_F_000 428
_exptl_crystal_size_max 0.14
_exptl_crystal_size_mid 0.13
_exptl_crystal_size_min 0.12
_refine_diff_density_max 0.240
_refine_diff_density_min -0.267
_refine_diff_density_rms 0.048
_refine_ls_extinction_method none
_refine_ls_goodness_of_fit_ref 1.034
_refine_ls_hydrogen_treatment mixed
_refine_ls_matrix_type full
_refine_ls_number_parameters 269
_refine_ls_number_reflns 4684
_refine_ls_number_restraints 0
_refine_ls_restrained_S_all 1.034
_refine_ls_R_factor_all 0.0594
_refine_ls_R_factor_gt 0.0449
_refine_ls_shift/su_max 0.000
_refine_ls_shift/su_mean 0.000
_refine_ls_structure_factor_coef Fsqd
_refine_ls_weighting_details 'calc w=1/[\s^2^(Fo^2^)+(0.0738P)^2^+0.1323P] where P=(Fo^2^+2Fc^2^)/3'
_refine_ls_weighting_scheme calc
_refine_ls_wR_factor_gt 0.1254
_refine_ls_wR_factor_ref 0.1366
_reflns_number_gt 3584
_reflns_number_total 4684
_reflns_threshold_expression >2sigma(I)
_cod_data_source_file ol4034622_si_002.cif
_cod_data_source_block 130521b_0m
_cod_depositor_comments
;
The following automatic conversions were performed:

'_symmetry_cell_setting' value 'Triclinic' changed to 'triclinic'
according to
/usr/data/users/saulius/automatic-downloads/current/ACS/lib/dictionaries/cif_core.dic
dictionary named 'cif_core.dic' version 2.4.2 from 2011-04-26.

Automatic conversion script
Id: cif_fix_values 2281 2013-09-26 08:29:07Z andrius 
;
_cod_original_sg_symbol_H-M P-1
_cod_database_code 1513499

loop_
_symmetry_equiv_pos_as_xyz
'x, y, z'
'-x, -y, -z'

loop_
_atom_site_label
_atom_site_type_symbol
_atom_site_fract_x
_atom_site_fract_y
_atom_site_fract_z
_atom_site_U_iso_or_equiv
_atom_site_adp_type
_atom_site_occupancy
_atom_site_symmetry_multiplicity
_atom_site_calc_flag
_atom_site_refinement_flags
C1 C 0.2967(2) 0.76548(17) 0.50084(13) 0.0505(4) Uani 1 1 d .
H1 H 0.831(3) 0.939(2) 0.4892(15) 0.064(5) Uiso 1 1 d .
N1 N 0.73879(19) 0.89279(16) 0.43930(12) 0.0542(4) Uani 1 1 d .
O1 O -0.2485(2) 0.66651(19) 0.73816(13) 0.0907(5) Uani 1 1 d .
S1 S 0.24786(5) 0.71064(5) 0.36790(3) 0.05382(15) Uani 1 1 d .
C2 C 0.4728(2) 0.83295(18) 0.53468(13) 0.0527(4) Uani 1 1 d .
H2 H 0.5227 0.8700 0.6028 0.063 Uiso 1 1 calc R
O2 O 0.29230(18) 0.63315(15) -0.12695(10) 0.0714(4) Uani 1 1 d .
C3 C 0.5691(2) 0.83913(17) 0.45259(13) 0.0490(4) Uani 1 1 d .
O3 O 1.05449(16) 0.97486(15) 0.36832(11) 0.0700(4) Uani 1 1 d .
C4 C 0.4674(2) 0.77853(17) 0.35698(13) 0.0493(4) Uani 1 1 d .
O4 O 0.92167(15) 0.87037(15) 0.20683(10) 0.0649(3) Uani 1 1 d .
C5 C 0.5765(2) 0.79606(17) 0.28247(12) 0.0484(4) Uani 1 1 d .
C6 C 0.7472(2) 0.86773(18) 0.33682(13) 0.0505(4) Uani 1 1 d .
C7 C 0.1525(2) 0.73708(17) 0.56072(13) 0.0524(4) Uani 1 1 d .
C8 C 0.1842(3) 0.7675(2) 0.66487(15) 0.0648(5) Uani 1 1 d .
H8 H 0.2997 0.8054 0.6972 0.078 Uiso 1 1 calc R
C9 C 0.0487(3) 0.7429(2) 0.72097(16) 0.0736(6) Uani 1 1 d .
H9 H 0.0736 0.7652 0.7907 0.088 Uiso 1 1 calc R
C10 C -0.1239(3) 0.6854(2) 0.67511(17) 0.0681(5) Uani 1 1 d .
C11 C -0.1602(3) 0.6524(2) 0.57193(17) 0.0729(5) Uani 1 1 d .
H11 H -0.2761 0.6130 0.5400 0.088 Uiso 1 1 calc R
C12 C -0.0229(3) 0.6784(2) 0.51617(16) 0.0676(5) Uani 1 1 d .
H12 H -0.0486 0.6560 0.4465 0.081 Uiso 1 1 calc R
C13 C -0.4291(4) 0.6042(3) 0.6924(2) 0.1078(10) Uani 1 1 d .
H13A H -0.4580 0.6683 0.6642 0.162 Uiso 1 1 calc R
H13B H -0.5032 0.5925 0.7435 0.162 Uiso 1 1 calc R
H13C H -0.4471 0.5099 0.6390 0.162 Uiso 1 1 calc R
C14 C 0.51127(19) 0.74952(17) 0.17184(12) 0.0462(4) Uani 1 1 d .
C15 C 0.3811(2) 0.61486(19) 0.12362(14) 0.0573(4) Uani 1 1 d .
H15 H 0.3435 0.5532 0.1593 0.069 Uiso 1 1 calc R
C16 C 0.3058(2) 0.57012(19) 0.02375(14) 0.0594(5) Uani 1 1 d .
H16 H 0.2192 0.4790 -0.0076 0.071 Uiso 1 1 calc R
C17 C 0.3606(2) 0.66222(19) -0.02940(13) 0.0548(4) Uani 1 1 d .
C18 C 0.4916(2) 0.7963(2) 0.01847(14) 0.0620(5) Uani 1 1 d .
H18 H 0.5302 0.8581 -0.0171 0.074 Uiso 1 1 calc R
C19 C 0.5653(2) 0.83916(19) 0.11791(14) 0.0579(4) Uani 1 1 d .
H19 H 0.6528 0.9299 0.1490 0.069 Uiso 1 1 calc R
C20 C 0.1581(3) 0.4956(2) -0.17903(16) 0.0840(7) Uani 1 1 d .
H20A H 0.2026 0.4170 -0.1835 0.126 Uiso 1 1 calc R
H20B H 0.1225 0.4878 -0.2467 0.126 Uiso 1 1 calc R
H20C H 0.0587 0.4895 -0.1420 0.126 Uiso 1 1 calc R
C21 C 0.9214(2) 0.91061(18) 0.30749(14) 0.0536(4) Uani 1 1 d .
C22 C 1.0913(3) 0.9102(3) 0.17216(19) 0.0807(6) Uani 1 1 d .
H22A H 1.1622 0.8555 0.1858 0.097 Uiso 1 1 calc R
H22B H 1.1535 1.0145 0.2079 0.097 Uiso 1 1 calc R
C23 C 1.0597(4) 0.8749(4) 0.0609(2) 0.1190(11) Uani 1 1 d .
H23A H 1.0044 0.7707 0.0259 0.178 Uiso 1 1 calc R
H23B H 1.1699 0.9054 0.0366 0.178 Uiso 1 1 calc R
H23C H 0.9843 0.9256 0.0480 0.178 Uiso 1 1 calc R

loop_
_atom_site_aniso_label
_atom_site_aniso_U_11
_atom_site_aniso_U_22
_atom_site_aniso_U_33
_atom_site_aniso_U_23
_atom_site_aniso_U_13
_atom_site_aniso_U_12
C1 0.0526(9) 0.0481(8) 0.0501(9) 0.0185(7) 0.0028(7) 0.0153(7)
N1 0.0456(7) 0.0556(8) 0.0545(8) 0.0204(7) -0.0072(6) 0.0080(6)
O1 0.0991(12) 0.0951(11) 0.0939(12) 0.0470(9) 0.0503(10) 0.0382(9)
S1 0.0434(2) 0.0605(3) 0.0496(3) 0.0178(2) -0.00118(17) 0.00978(18)
C2 0.0560(9) 0.0519(9) 0.0462(9) 0.0185(7) -0.0039(7) 0.0123(7)
O2 0.0699(8) 0.0780(9) 0.0492(7) 0.0197(6) -0.0057(6) 0.0062(7)
C3 0.0450(8) 0.0457(8) 0.0511(9) 0.0173(7) -0.0048(7) 0.0094(6)
O3 0.0454(7) 0.0789(9) 0.0730(9) 0.0224(7) -0.0064(6) 0.0108(6)
C4 0.0452(8) 0.0470(8) 0.0500(9) 0.0162(7) -0.0012(7) 0.0099(6)
O4 0.0455(6) 0.0760(8) 0.0659(8) 0.0240(7) 0.0076(6) 0.0126(6)
C5 0.0449(8) 0.0453(8) 0.0500(9) 0.0155(7) -0.0008(7) 0.0111(6)
C6 0.0441(8) 0.0484(8) 0.0538(9) 0.0178(7) -0.0007(7) 0.0100(7)
C7 0.0570(10) 0.0472(8) 0.0528(9) 0.0190(7) 0.0066(7) 0.0165(7)
C8 0.0685(12) 0.0694(12) 0.0558(11) 0.0220(9) 0.0070(9) 0.0233(9)
C9 0.0934(16) 0.0793(13) 0.0537(11) 0.0259(10) 0.0188(10) 0.0341(12)
C10 0.0797(14) 0.0614(11) 0.0740(13) 0.0325(10) 0.0305(11) 0.0286(10)
C11 0.0597(11) 0.0788(13) 0.0799(14) 0.0340(11) 0.0165(10) 0.0167(10)
C12 0.0600(11) 0.0781(13) 0.0591(11) 0.0267(10) 0.0064(9) 0.0140(9)
C13 0.0930(19) 0.131(2) 0.154(3) 0.095(2) 0.0670(19) 0.0604(18)
C14 0.0368(7) 0.0491(8) 0.0472(8) 0.0143(7) 0.0000(6) 0.0112(6)
C15 0.0562(10) 0.0529(9) 0.0563(10) 0.0211(8) 0.0000(8) 0.0082(7)
C16 0.0536(9) 0.0516(9) 0.0558(10) 0.0126(8) -0.0025(8) 0.0027(7)
C17 0.0490(9) 0.0611(10) 0.0467(9) 0.0145(8) 0.0016(7) 0.0145(7)
C18 0.0580(10) 0.0632(11) 0.0584(10) 0.0281(9) 0.0023(8) 0.0047(8)
C19 0.0484(9) 0.0536(9) 0.0587(10) 0.0173(8) -0.0039(7) 0.0037(7)
C20 0.0856(15) 0.0788(14) 0.0585(12) 0.0130(10) -0.0168(11) 0.0032(11)
C21 0.0467(9) 0.0500(9) 0.0613(10) 0.0199(8) -0.0010(7) 0.0136(7)
C22 0.0554(11) 0.0888(15) 0.0956(17) 0.0349(13) 0.0207(11) 0.0194(10)
C23 0.096(2) 0.181(3) 0.119(2) 0.089(2) 0.0505(18) 0.058(2)

loop_
_atom_type_symbol
_atom_type_description
_atom_type_scat_dispersion_real
_atom_type_scat_dispersion_imag
_atom_type_scat_source
C C 0.0033 0.0016 'International Tables Vol C Tables 4.2.6.8 and 6.1.1.4'
H H 0.0000 0.0000 'International Tables Vol C Tables 4.2.6.8 and 6.1.1.4'
N N 0.0061 0.0033 'International Tables Vol C Tables 4.2.6.8 and 6.1.1.4'
O O 0.0106 0.0060 'International Tables Vol C Tables 4.2.6.8 and 6.1.1.4'
S S 0.1246 0.1234 'International Tables Vol C Tables 4.2.6.8 and 6.1.1.4'

loop_
_geom_angle_atom_site_label_1
_geom_angle_atom_site_label_2
_geom_angle_atom_site_label_3
_geom_angle
C2 C1 C7 128.45(16)
C2 C1 S1 112.46(13)
C7 C1 S1 119.08(12)
C3 N1 C6 109.19(14)
C3 N1 H1 125.6(12)
C6 N1 H1 125.2(13)
C10 O1 C13 117.3(2)
C4 S1 C1 91.34(8)
C1 C2 C3 111.12(15)
C1 C2 H2 124.4
C3 C2 H2 124.4
C17 O2 C20 117.43(15)
N1 C3 C4 107.48(15)
N1 C3 C2 137.69(15)
C4 C3 C2 114.79(15)
C3 C4 C5 109.55(14)
C3 C4 S1 110.28(13)
C5 C4 S1 140.13(12)
C21 O4 C22 116.62(15)
C6 C5 C4 104.75(14)
C6 C5 C14 130.93(15)
C4 C5 C14 124.29(13)
N1 C6 C5 109.03(15)
N1 C6 C21 116.71(14)
C5 C6 C21 134.16(16)
C8 C7 C12 116.68(17)
C8 C7 C1 121.65(16)
C12 C7 C1 121.66(16)
C9 C8 C7 121.46(19)
C9 C8 H8 119.3
C7 C8 H8 119.3
C8 C9 C10 120.7(2)
C8 C9 H9 119.7
C10 C9 H9 119.7
O1 C10 C11 124.6(2)
O1 C10 C9 115.9(2)
C11 C10 C9 119.47(19)
C10 C11 C12 119.4(2)
C10 C11 H11 120.3
C12 C11 H11 120.3
C11 C12 C7 122.25(19)
C11 C12 H12 118.9
C7 C12 H12 118.9
O1 C13 H13A 109.5
O1 C13 H13B 109.5
H13A C13 H13B 109.5
O1 C13 H13C 109.5
H13A C13 H13C 109.5
H13B C13 H13C 109.5
C19 C14 C15 118.48(15)
C19 C14 C5 122.75(14)
C15 C14 C5 118.59(14)
C16 C15 C14 121.49(16)
C16 C15 H15 119.3
C14 C15 H15 119.3
C15 C16 C17 119.40(15)
C15 C16 H16 120.3
C17 C16 H16 120.3
O2 C17 C18 115.80(16)
O2 C17 C16 125.04(15)
C18 C17 C16 119.14(16)
C19 C18 C17 120.74(16)
C19 C18 H18 119.6
C17 C18 H18 119.6
C14 C19 C18 120.75(15)
C14 C19 H19 119.6
C18 C19 H19 119.6
O2 C20 H20A 109.5
O2 C20 H20B 109.5
H20A C20 H20B 109.5
O2 C20 H20C 109.5
H20A C20 H20C 109.5
H20B C20 H20C 109.5
O3 C21 O4 122.88(17)
O3 C21 C6 123.44(18)
O4 C21 C6 113.67(14)
O4 C22 C23 107.72(19)
O4 C22 H22A 110.2
C23 C22 H22A 110.2
O4 C22 H22B 110.2
C23 C22 H22B 110.2
H22A C22 H22B 108.5
C22 C23 H23A 109.5
C22 C23 H23B 109.5
H23A C23 H23B 109.5
C22 C23 H23C 109.5
H23A C23 H23C 109.5
H23B C23 H23C 109.5

loop_
_geom_bond_atom_site_label_1
_geom_bond_atom_site_label_2
_geom_bond_distance
C1 C2 1.366(2)
C1 C7 1.465(2)
C1 S1 1.7546(17)
N1 C3 1.354(2)
N1 C6 1.382(2)
N1 H1 0.90(2)
O1 C10 1.367(2)
O1 C13 1.432(3)
S1 C4 1.7241(17)
C2 C3 1.413(2)
C2 H2 0.9300
O2 C17 1.366(2)
O2 C20 1.424(2)
C3 C4 1.391(2)
O3 C21 1.208(2)
C4 C5 1.406(2)
O4 C21 1.330(2)
O4 C22 1.448(2)
C5 C6 1.404(2)
C5 C14 1.493(2)
C6 C21 1.451(2)
C7 C8 1.390(2)
C7 C12 1.392(3)
C8 C9 1.372(3)
C8 H8 0.9300
C9 C10 1.378(3)
C9 H9 0.9300
C10 C11 1.376(3)
C11 C12 1.381(3)
C11 H11 0.9300
C12 H12 0.9300
C13 H13A 0.9600
C13 H13B 0.9600
C13 H13C 0.9600
C14 C19 1.374(2)
C14 C15 1.385(2)
C15 C16 1.380(2)
C15 H15 0.9300
C16 C17 1.385(3)
C16 H16 0.9300
C17 C18 1.384(2)
C18 C19 1.374(2)
C18 H18 0.9300
C19 H19 0.9300
C20 H20A 0.9600
C20 H20B 0.9600
C20 H20C 0.9600
C22 C23 1.477(3)
C22 H22A 0.9700
C22 H22B 0.9700
C23 H23A 0.9600
C23 H23B 0.9600
C23 H23C 0.9600

loop_
_geom_torsion_atom_site_label_1
_geom_torsion_atom_site_label_2
_geom_torsion_atom_site_label_3
_geom_torsion_atom_site_label_4
_geom_torsion
C2 C1 S1 C4 0.24(13)
C7 C1 S1 C4 179.67(13)
C7 C1 C2 C3 -179.94(16)
S1 C1 C2 C3 -0.59(18)
C6 N1 C3 C4 0.10(19)
C6 N1 C3 C2 -177.59(19)
C1 C2 C3 N1 178.32(19)
C1 C2 C3 C4 0.7(2)
N1 C3 C4 C5 -0.50(19)
C2 C3 C4 C5 177.79(14)
N1 C3 C4 S1 -178.85(11)
C2 C3 C4 S1 -0.55(19)
C1 S1 C4 C3 0.17(13)
C1 S1 C4 C5 -177.4(2)
C3 C4 C5 C6 0.68(18)
S1 C4 C5 C6 178.26(16)
C3 C4 C5 C14 -177.41(14)
S1 C4 C5 C14 0.2(3)
C3 N1 C6 C5 0.33(19)
C3 N1 C6 C21 -176.47(14)
C4 C5 C6 N1 -0.62(18)
C14 C5 C6 N1 177.30(15)
C4 C5 C6 C21 175.40(18)
C14 C5 C6 C21 -6.7(3)
C2 C1 C7 C8 -5.8(3)
S1 C1 C7 C8 174.90(13)
C2 C1 C7 C12 174.14(18)
S1 C1 C7 C12 -5.2(2)
C12 C7 C8 C9 -1.0(3)
C1 C7 C8 C9 178.97(18)
C7 C8 C9 C10 0.7(3)
C13 O1 C10 C11 1.8(3)
C13 O1 C10 C9 -178.7(2)
C8 C9 C10 O1 -179.44(18)
C8 C9 C10 C11 0.1(3)
O1 C10 C11 C12 179.00(19)
C9 C10 C11 C12 -0.5(3)
C10 C11 C12 C7 0.1(3)
C8 C7 C12 C11 0.6(3)
C1 C7 C12 C11 -179.38(18)
C6 C5 C14 C19 -45.1(3)
C4 C5 C14 C19 132.46(18)
C6 C5 C14 C15 139.91(19)
C4 C5 C14 C15 -42.5(2)
C19 C14 C15 C16 -0.1(3)
C5 C14 C15 C16 175.11(16)
C14 C15 C16 C17 -0.5(3)
C20 O2 C17 C18 179.50(19)
C20 O2 C17 C16 -2.0(3)
C15 C16 C17 O2 -177.54(17)
C15 C16 C17 C18 1.0(3)
O2 C17 C18 C19 177.74(17)
C16 C17 C18 C19 -0.9(3)
C15 C14 C19 C18 0.2(3)
C5 C14 C19 C18 -174.83(17)
C17 C18 C19 C14 0.3(3)
C22 O4 C21 O3 -1.3(3)
C22 O4 C21 C6 179.73(16)
N1 C6 C21 O3 -5.3(3)
C5 C6 C21 O3 178.95(19)
N1 C6 C21 O4 173.68(14)
C5 C6 C21 O4 -2.1(3)
C21 O4 C22 C23 -172.01(19)
